data_1559713
loop_
_publ_author_name
'Hjorth, Michael'
'Hyldtoft, Jens'

_publ_section_title
;
 Crystal Structure of Dicalcium Cuprate, Ca2CuO3
;
_journal_name_full 'Acta Chemica Scandinavica'
_journal_page_first 516
_journal_page_last 518
_journal_paper_doi 10.3891/acta.chem.scand.44-0516
_journal_volume 44
_journal_year 1990
_chemical_formula_sum 'Ca1.821 Cu O3 Sr0.179'
_chemical_formula_weight 200.2
_chemical_name_common
;
Ca2CuO3
;
_space_group_IT_number 71
_space_group_name_Hall '-I 2 2'
_space_group_name_H-M_alt 'I m m m'
_symmetry_cell_setting orthorhombic
_symmetry_Int_Tables_number 71
_symmetry_space_group_name_Hall '-I 2 2'
_symmetry_space_group_name_H-M 'I m m m'
_cell_angle_alpha 90.
_cell_angle_beta 90.
_cell_angle_gamma 90.
_cell_formula_units_Z 2
_cell_length_a 3.2781(4)
_cell_length_b 3.7870(4)
_cell_length_c 12.277(1)
_cell_volume 152.41(3)
_diffrn_ambient_temperature 293
_diffrn_radiation_probe x-ray
_diffrn_radiation_type MoK\a
_diffrn_radiation_wavelength 0.71073
_exptl_absorpt_coefficient_mu 10.27
_exptl_crystal_density_diffrn 4.363
_exptl_crystal_F_000 192
_refine_ls_number_parameters 17
_refine_ls_number_reflns 373
_refine_ls_R_factor_gt 0.019
_refine_ls_wR_factor_gt 0.022
_cod_data_source_file Acta-Chem-Scand-1990-44-516.cif
_cod_data_source_block 1
_cod_original_cell_volume 152.40(5)
_cod_database_code 1559713

loop_
_space_group_symop_id
_space_group_symop_operation_xyz
1 x,y,z
2 -x,-y,z
3 x,-y,-z
4 -x,y,-z
5 -x,-y,-z
6 x,y,-z
7 -x,y,z
8 x,-y,z
9 1/2+x,1/2+y,1/2+z
10 1/2-x,1/2-y,1/2+z
11 1/2+x,1/2-y,1/2-z
12 1/2-x,1/2+y,1/2-z
13 1/2-x,1/2-y,1/2-z
14 1/2+x,1/2+y,1/2-z
15 1/2-x,1/2+y,1/2+z
16 1/2+x,1/2-y,1/2+z

loop_
_atom_site_label
_atom_site_type_symbol
_atom_site_thermal_displace_type
_atom_site_fract_x
_atom_site_fract_y
_atom_site_fract_z
_atom_site_occupancy
_atom_site_U_iso_or_equiv
_atom_site_calc_flag
_atom_site_refinement_flags
_atom_site_disorder_assembly
_atom_site_disorder_group
Sr Sr Uiso 0.50000 0.00000 0.15016(3) 0.090(2) 0.0061(1) . . . .
Cu Cu Uiso 0.00000 0.50000 0.00000 1.000 0.0051(1) . . . .
Ca Ca Uiso 0.50000 0.00000 0.15016(3) 0.910(2) 0.0061(1) . . . .
O1 O Uiso 0.50000 0.00000 0.34020(10) 1.000 0.0080(4) . . . .
O2 O Uiso 0.00000 0.00000 0.00000 1.000 0.0081(6) . . . .

loop_
_atom_type_symbol
_atom_type_description
_atom_type_scat_dispersion_real
_atom_type_scat_dispersion_imag
_atom_type_scat_source
Ca Ca 0.2262 0.3064 ' International Tables Vol C Tables 4.2.6.8 and 6.1.1.4'
Cu Cu 0.3201 1.2651 ' International Tables Vol C Tables 4.2.6.8 and 6.1.1.4'
O O 0.0106 0.0060 ' International Tables Vol C Tables 4.2.6.8 and 6.1.1.4'

loop_
_geom_angle_atom_site_label_1
_geom_angle_atom_site_label_2
_geom_angle_atom_site_label_3
_geom_angle
_geom_angle_site_symmetry_1
_geom_angle_site_symmetry_2
_geom_angle_site_symmetry_3
_geom_angle_publ_flag
O2 Cu O2 180.00 . . 1_565 yes
O1 Cu O2 90.00 9_454 . . yes
O1 Cu O2 90.00 11_455 . . yes
O1 Cu O2 90.00 9_454 . 1_565 yes
O1 Cu O2 90.00 11_455 . 1_565 yes
O1 Cu O1 180.00 9_454 . 11_455 yes
Cu O2 Cu 180.00 . . 1_545 yes

loop_
_geom_bond_atom_site_label_1
_geom_bond_atom_site_label_2
_geom_bond_distance
_geom_bond_site_symmetry_1
_geom_bond_site_symmetry_2
_geom_bond_publ_flag
Cu O2 1.8935(2) . . yes
Cu O2 1.8935(2) . 1_565 yes
Cu O1 1.9619(13) . 9_454 yes
Cu O1 1.9619(13) . 11_455 yes
